data_5900035
loop_
_publ_author_name
'Dunitz, J. D.'
'Robertson, J. Monteath'

_publ_section_title
;
 The crystal and molecular structure of certain dicarboxylic acids.
 Part II. Acetylenedicarboxylic acid dihydrate
;
_journal_name_full 'Journal of the Chemical Society'
_journal_page_first 148
_journal_page_last 154
_journal_paper_doi 10.1039/JR9470000148
_journal_year 1947
_chemical_formula_sum 'C4 H6 O6'
_chemical_name_systematic 'Acetylene dicarboxylic acid dihydrate'
_space_group_crystal_system monoclinic
_space_group_IT_number 14
_space_group_name_Hall '-P 2yab'
_space_group_name_H-M_alt 'P 1 21/a 1'
_cell_angle_alpha 90
_cell_angle_beta 98.0(3)
_cell_angle_gamma 90
_cell_formula_units_Z 2
_cell_length_a 11.05(3)
_cell_length_b 3.86(1)
_cell_length_c 7.98(2)
_cod_data_source_file 035_acetylene_dicarboxylic_acid_dihydrate.cif
_cod_data_source_block acetylene_dicarboxylic_acid_dihyrate
_cod_depositor_comments
;
 Updating space group information and adding the symmetry operation list.

 Antanas Vaitkus,
 2018-06-17

 Changing the atom site type symbol of the'H2O' atom from 'H2O' to 'O' and
 correcting a typo in the systematic chemical name.

 Antanas Vaitkus,
 2018-06-17

 Added the _citation_author_ordinal data item to the CITATION_AUTHOR loop
 and updated the _citation_author_name data item value.

 Antanas Vaitkus,
 2021-05-03
;
_cod_original_sg_symbol_H-M 'P 21/a'
_cod_database_code 5900035

loop_
_space_group_symop_id
_space_group_symop_operation_xyz
1 x,y,z
2 -x+1/2,y+1/2,-z
3 -x,-y,-z
4 x+1/2,-y+1/2,z

loop_
_atom_site_label
_atom_site_type_symbol
_atom_site_symmetry_multiplicity
_atom_site_Wyckoff_symbol
_atom_site_fract_x
_atom_site_fract_y
_atom_site_fract_z
C1 C1 4 e -0.033 -0.005 0.054
C2 C2 4 e -0.110 -0.018 0.183
O1 O1 4 e -0.213 0.130 0.159
O2 O2 4 e -0.071 -0.181 0.316
H2O O 4 e -0.341 0 0.396

loop_
_citation_author_citation_id
_citation_author_ordinal
_citation_author_name
1 1 'Kitajgorodskij, A. I.'

loop_
_citation_id
_citation_coordinate_linkage
_citation_title
_citation_book_title
_citation_country
_citation_page_first
_citation_page_last
_citation_year
_citation_book_publisher
_cod_citation_special_details
1 yes ? 'Organicheskaja Kristallokhimija' USSR ? ? 1955 'Izdatel'stvo Akademii Nauk SSSR'
;

Coordinates are presented as published in this book, Kitajgorodskij's
"Organicheskaja Kristallokhimija", keyed in manually.

Saulius Gra\<zulis
;

loop_
_geom_angle
_geom_angle_atom_site_label_1
_geom_angle_atom_site_label_2
_geom_angle_atom_site_label_3
117 O2 C2 C1
120 O1 C2 C1
123 O2 C2 O1

loop_
_geom_bond_atom_site_label_1
_geom_bond_atom_site_label_2
_geom_bond_distance
O1 C2 1.27(4)
C2 O2 1.26(4)
C2 C1 1.43(4)
C1 C4 1.19(4)
